data_4067113
loop_
_publ_author_name
'Dureen, Meghan A.'
'Brown, Christopher C.'
'Stephan, Douglas W.'

_publ_section_title
;
 Addition of Enamines or Pyrroles and B(C6F5)3&#x201C;Frustrated Lewis
 Pairs&#x201D; to Alkynes
;
_journal_issue 23
_journal_name_full Organometallics
_journal_page_first 6422
_journal_paper_doi 10.1021/om1008346
_journal_volume 29
_journal_year 2010
_chemical_formula_sum 'C36 H23 B F15 N O'
_chemical_formula_weight 781.36
_chemical_name_systematic
; 
 ? 
;
_space_group_IT_number 14
_symmetry_cell_setting monoclinic
_symmetry_space_group_name_Hall '-P 2yn'
_symmetry_space_group_name_H-M 'P 1 21/n 1'
_atom_sites_solution_hydrogens geom
_atom_sites_solution_primary direct
_atom_sites_solution_secondary difmap
_audit_creation_method SHELXL-97
_cell_angle_alpha 90.00
_cell_angle_beta 98.613(3)
_cell_angle_gamma 90.00
_cell_formula_units_Z 4
_cell_length_a 10.0570(5)
_cell_length_b 19.7317(11)
_cell_length_c 16.1914(9)
_cell_measurement_reflns_used 9404
_cell_measurement_temperature 150(2)
_cell_measurement_theta_max 30.06
_cell_measurement_theta_min 2.42
_cell_volume 3176.8(3)
_computing_cell_refinement 'Bruker SAINT'
_computing_data_collection 'Bruker APEX2'
_computing_data_reduction 'Bruker SAINT'
_computing_molecular_graphics 'Bruker SHELXTL'
_computing_publication_material 'Bruker SHELXTL'
_computing_structure_refinement 'SHELXL-97 (Sheldrick, 2008)'
_computing_structure_solution 'SHELXS-97 (Sheldrick, 2008)'
_diffrn_ambient_temperature 150(2)
_diffrn_measured_fraction_theta_full 0.997
_diffrn_measured_fraction_theta_max 0.997
_diffrn_measurement_device_type 'Bruker APEX-II CCD'
_diffrn_measurement_method '\f and \w scans'
_diffrn_radiation_monochromator graphite
_diffrn_radiation_source 'fine-focus sealed tube'
_diffrn_radiation_type MoK\a
_diffrn_radiation_wavelength 0.71073
_diffrn_reflns_av_R_equivalents 0.0812
_diffrn_reflns_av_sigmaI/netI 0.0355
_diffrn_reflns_limit_h_max 14
_diffrn_reflns_limit_h_min -14
_diffrn_reflns_limit_k_max 28
_diffrn_reflns_limit_k_min -27
_diffrn_reflns_limit_l_max 23
_diffrn_reflns_limit_l_min -22
_diffrn_reflns_number 111208
_diffrn_reflns_theta_full 30.38
_diffrn_reflns_theta_max 30.38
_diffrn_reflns_theta_min 1.64
_exptl_absorpt_coefficient_mu 0.159
_exptl_absorpt_correction_T_max 0.9629
_exptl_absorpt_correction_T_min 0.9584
_exptl_absorpt_correction_type multi-scan
_exptl_absorpt_process_details SADABS
_exptl_crystal_colour colourless
_exptl_crystal_density_diffrn 1.634
_exptl_crystal_density_method 'not measured'
_exptl_crystal_description block
_exptl_crystal_F_000 1576
_exptl_crystal_size_max 0.27
_exptl_crystal_size_mid 0.27
_exptl_crystal_size_min 0.24
_refine_diff_density_max 0.348
_refine_diff_density_min -0.211
_refine_diff_density_rms 0.047
_refine_ls_extinction_method none
_refine_ls_goodness_of_fit_ref 1.032
_refine_ls_hydrogen_treatment constr
_refine_ls_matrix_type full
_refine_ls_number_parameters 487
_refine_ls_number_reflns 9552
_refine_ls_number_restraints 0
_refine_ls_restrained_S_all 1.032
_refine_ls_R_factor_all 0.0539
_refine_ls_R_factor_gt 0.0370
_refine_ls_shift/su_max 0.001
_refine_ls_shift/su_mean 0.000
_refine_ls_structure_factor_coef Fsqd
_refine_ls_weighting_details 'calc w=1/[\s^2^(Fo^2^)+(0.0607P)^2^+0.0000P] where P=(Fo^2^+2Fc^2^)/3'
_refine_ls_weighting_scheme calc
_refine_ls_wR_factor_gt 0.0993
_refine_ls_wR_factor_ref 0.1054
_reflns_number_gt 7054
_reflns_number_total 9552
_reflns_threshold_expression >2sigma(I)
_cod_data_source_file om1008346_si_002.cif
_cod_data_source_block C6H9(2-PhC=C(H)B(C6F5)3)(N(CH2CH2)2O
_cod_depositor_comments
;
The following automatic conversions were performed:

'_symmetry_cell_setting' value 'Monoclinic' changed to 'monoclinic'
according to /home/saulius/struct/CIF-dictionaries/cif_core.dic
dictionary named 'cif_core.dic' version 2.4.1 from 2010-06-29.

Automatic conversion script
Id: cif_fix_values 1715 2011-07-08 13:25:40Z adriana 
;
_cod_original_sg_symbol_H-M P2(1)/n
_cod_database_code 4067113

loop_
_symmetry_equiv_pos_as_xyz
'x, y, z'
'-x+1/2, y+1/2, -z+1/2'
'-x, -y, -z'
'x-1/2, -y-1/2, z-1/2'

loop_
_atom_site_label
_atom_site_type_symbol
_atom_site_fract_x
_atom_site_fract_y
_atom_site_fract_z
_atom_site_U_iso_or_equiv
_atom_site_adp_type
_atom_site_occupancy
_atom_site_symmetry_multiplicity
_atom_site_calc_flag
_atom_site_refinement_flags
F1 F -0.21185(7) 0.25967(4) 0.18662(4) 0.02713(16) Uani 1 1 d .
F2 F -0.31965(8) 0.25188(4) 0.02815(5) 0.0377(2) Uani 1 1 d .
F3 F -0.20440(9) 0.31526(4) -0.09259(5) 0.0386(2) Uani 1 1 d .
F4 F 0.02982(9) 0.38358(4) -0.05019(5) 0.0391(2) Uani 1 1 d .
F5 F 0.14242(7) 0.39382(4) 0.10997(4) 0.02767(16) Uani 1 1 d .
F6 F -0.10402(7) 0.38877(3) 0.40105(4) 0.02512(15) Uani 1 1 d .
F7 F -0.19641(8) 0.30777(4) 0.50850(5) 0.03175(18) Uani 1 1 d .
F8 F -0.17444(8) 0.17092(4) 0.49785(5) 0.03367(18) Uani 1 1 d .
F9 F -0.04903(7) 0.11631(3) 0.37386(5) 0.02957(17) Uani 1 1 d .
F10 F 0.04060(7) 0.19654(3) 0.26216(4) 0.02507(16) Uani 1 1 d .
F11 F 0.22815(7) 0.37745(4) 0.40662(4) 0.02689(16) Uani 1 1 d .
F12 F 0.48732(8) 0.34972(5) 0.44211(5) 0.0439(2) Uani 1 1 d .
F13 F 0.61123(8) 0.27218(6) 0.33543(7) 0.0571(3) Uani 1 1 d .
F14 F 0.46563(8) 0.22555(5) 0.19161(6) 0.0440(2) Uani 1 1 d .
F15 F 0.20990(7) 0.25470(4) 0.15229(4) 0.02646(16) Uani 1 1 d .
N1 N 0.19920(9) 0.57103(5) 0.31037(6) 0.0210(2) Uani 1 1 d .
O1 O 0.46704(9) 0.52703(5) 0.29983(6) 0.0388(2) Uani 1 1 d .
C1 C 0.03123(10) 0.42460(5) 0.26876(7) 0.0167(2) Uani 1 1 d .
H1 H 0.1021 0.4425 0.3081 0.020 Uiso 1 1 calc R
C2 C -0.05712(10) 0.47125(5) 0.23497(7) 0.0174(2) Uani 1 1 d .
C3 C -0.18343(11) 0.45551(5) 0.17715(7) 0.0204(2) Uani 1 1 d .
C4 C -0.28763(12) 0.41980(6) 0.20532(9) 0.0266(3) Uani 1 1 d .
H4 H -0.2780 0.4047 0.2616 0.032 Uiso 1 1 calc R
C5 C -0.40566(13) 0.40619(7) 0.15115(10) 0.0346(3) Uani 1 1 d .
H5 H -0.4758 0.3814 0.1706 0.041 Uiso 1 1 calc R
C6 C -0.42159(13) 0.42832(7) 0.06977(10) 0.0382(3) Uani 1 1 d .
H6 H -0.5027 0.4191 0.0333 0.046 Uiso 1 1 calc R
C7 C -0.31893(14) 0.46416(7) 0.04106(9) 0.0361(3) Uani 1 1 d .
H7 H -0.3293 0.4792 -0.0153 0.043 Uiso 1 1 calc R
C8 C -0.20137(13) 0.47788(6) 0.09465(8) 0.0275(3) Uani 1 1 d .
H8 H -0.1319 0.5029 0.0748 0.033 Uiso 1 1 calc R
C9 C -0.03496(11) 0.54824(5) 0.24954(7) 0.0204(2) Uani 1 1 d .
H9 H -0.0043 0.5674 0.1984 0.025 Uiso 1 1 calc R
C10 C 0.07556(11) 0.56017(5) 0.32155(7) 0.0194(2) Uani 1 1 d .
C11 C 0.03637(12) 0.55450(6) 0.40702(8) 0.0251(2) Uani 1 1 d .
H11A H 0.1113 0.5714 0.4486 0.030 Uiso 1 1 calc R
H11B H 0.0223 0.5061 0.4194 0.030 Uiso 1 1 calc R
C12 C -0.09144(13) 0.59413(7) 0.41668(9) 0.0333(3) Uani 1 1 d .
H12A H -0.1179 0.5843 0.4719 0.040 Uiso 1 1 calc R
H12B H -0.0736 0.6433 0.4138 0.040 Uiso 1 1 calc R
C13 C -0.20523(13) 0.57461(7) 0.34810(10) 0.0364(3) Uani 1 1 d .
H13A H -0.2275 0.5261 0.3533 0.044 Uiso 1 1 calc R
H13B H -0.2864 0.6016 0.3537 0.044 Uiso 1 1 calc R
C14 C -0.16312(12) 0.58754(6) 0.26353(9) 0.0293(3) Uani 1 1 d .
H14A H -0.1468 0.6367 0.2577 0.035 Uiso 1 1 calc R
H14B H -0.2379 0.5745 0.2194 0.035 Uiso 1 1 calc R
C15 C 0.31402(11) 0.58671(7) 0.37640(8) 0.0279(3) Uani 1 1 d .
H15A H 0.2825 0.5890 0.4314 0.034 Uiso 1 1 calc R
H15B H 0.3527 0.6313 0.3652 0.034 Uiso 1 1 calc R
C16 C 0.42077(13) 0.53201(7) 0.37799(9) 0.0321(3) Uani 1 1 d .
H16A H 0.4974 0.5427 0.4219 0.039 Uiso 1 1 calc R
H16B H 0.3828 0.4879 0.3919 0.039 Uiso 1 1 calc R
C17 C 0.35938(13) 0.51137(8) 0.23616(9) 0.0347(3) Uani 1 1 d .
H17A H 0.3213 0.4668 0.2482 0.042 Uiso 1 1 calc R
H17B H 0.3939 0.5078 0.1822 0.042 Uiso 1 1 calc R
C18 C 0.24855(12) 0.56463(7) 0.22863(8) 0.0287(3) Uani 1 1 d .
H18A H 0.2839 0.6088 0.2126 0.034 Uiso 1 1 calc R
H18B H 0.1737 0.5511 0.1849 0.034 Uiso 1 1 calc R
C19 C -0.02601(10) 0.32627(5) 0.15811(7) 0.0168(2) Uani 1 1 d .
C20 C -0.14368(11) 0.29049(6) 0.13148(7) 0.0194(2) Uani 1 1 d .
C21 C -0.20301(12) 0.28553(6) 0.04870(8) 0.0243(2) Uani 1 1 d .
C22 C -0.14499(13) 0.31671(6) -0.01246(7) 0.0258(2) Uani 1 1 d .
C23 C -0.02654(13) 0.35183(6) 0.00991(7) 0.0253(2) Uani 1 1 d .
C24 C 0.02850(11) 0.35620(6) 0.09271(7) 0.0204(2) Uani 1 1 d .
C25 C -0.02570(10) 0.29719(5) 0.32466(7) 0.0160(2) Uani 1 1 d .
C26 C -0.08642(11) 0.32130(5) 0.38994(7) 0.0181(2) Uani 1 1 d .
C27 C -0.13542(11) 0.28014(6) 0.44814(7) 0.0207(2) Uani 1 1 d .
C28 C -0.12463(11) 0.21112(6) 0.44290(7) 0.0222(2) Uani 1 1 d .
C29 C -0.06293(11) 0.18379(6) 0.37990(7) 0.0204(2) Uani 1 1 d .
C30 C -0.01628(11) 0.22691(6) 0.32355(7) 0.0187(2) Uani 1 1 d .
C31 C 0.20313(10) 0.32192(5) 0.27436(7) 0.0174(2) Uani 1 1 d .
C32 C 0.28289(11) 0.34187(6) 0.34817(7) 0.0209(2) Uani 1 1 d .
C33 C 0.41815(12) 0.32720(7) 0.36932(8) 0.0289(3) Uani 1 1 d .
C34 C 0.48112(12) 0.28833(7) 0.31654(9) 0.0334(3) Uani 1 1 d .
C35 C 0.40706(12) 0.26495(7) 0.24372(9) 0.0285(3) Uani 1 1 d .
C36 C 0.27259(11) 0.28172(6) 0.22456(7) 0.0212(2) Uani 1 1 d .
B1 B 0.04040(12) 0.34270(6) 0.25521(7) 0.0159(2) Uani 1 1 d .

loop_
_atom_site_aniso_label
_atom_site_aniso_U_11
_atom_site_aniso_U_22
_atom_site_aniso_U_33
_atom_site_aniso_U_23
_atom_site_aniso_U_13
_atom_site_aniso_U_12
F1 0.0238(3) 0.0330(4) 0.0238(4) 0.0047(3) 0.0010(3) -0.0093(3)
F2 0.0357(4) 0.0377(5) 0.0340(4) 0.0011(3) -0.0129(3) -0.0151(3)
F3 0.0568(5) 0.0374(5) 0.0171(4) 0.0001(3) -0.0093(3) -0.0019(4)
F4 0.0527(5) 0.0451(5) 0.0207(4) 0.0094(3) 0.0099(3) -0.0075(4)
F5 0.0271(4) 0.0319(4) 0.0249(4) 0.0024(3) 0.0069(3) -0.0098(3)
F6 0.0348(4) 0.0186(3) 0.0241(4) -0.0020(3) 0.0113(3) 0.0023(3)
F7 0.0392(4) 0.0346(4) 0.0259(4) 0.0008(3) 0.0191(3) 0.0023(3)
F8 0.0377(4) 0.0329(4) 0.0333(4) 0.0137(3) 0.0148(3) -0.0023(3)
F9 0.0371(4) 0.0169(3) 0.0343(4) 0.0046(3) 0.0039(3) 0.0005(3)
F10 0.0333(4) 0.0188(3) 0.0251(4) -0.0023(3) 0.0104(3) 0.0041(3)
F11 0.0298(4) 0.0299(4) 0.0196(3) -0.0047(3) -0.0007(3) 0.0053(3)
F12 0.0304(4) 0.0562(6) 0.0389(5) -0.0089(4) -0.0151(3) 0.0018(4)
F13 0.0186(4) 0.0859(7) 0.0638(7) -0.0086(6) -0.0040(4) 0.0154(4)
F14 0.0302(4) 0.0549(5) 0.0489(5) -0.0100(4) 0.0129(4) 0.0172(4)
F15 0.0265(4) 0.0286(4) 0.0247(4) -0.0080(3) 0.0051(3) 0.0042(3)
N1 0.0180(4) 0.0183(5) 0.0260(5) -0.0010(4) 0.0009(4) -0.0004(4)
O1 0.0221(4) 0.0512(6) 0.0441(6) -0.0005(5) 0.0087(4) 0.0040(4)
C1 0.0160(5) 0.0188(5) 0.0153(5) -0.0008(4) 0.0027(4) -0.0012(4)
C2 0.0177(5) 0.0166(5) 0.0180(5) 0.0003(4) 0.0025(4) -0.0010(4)
C3 0.0190(5) 0.0157(5) 0.0249(6) -0.0019(4) -0.0022(4) 0.0023(4)
C4 0.0204(5) 0.0239(6) 0.0346(7) -0.0005(5) 0.0008(5) 0.0004(4)
C5 0.0197(6) 0.0281(7) 0.0538(9) -0.0060(6) -0.0012(6) -0.0007(5)
C6 0.0260(6) 0.0337(7) 0.0484(9) -0.0145(6) -0.0153(6) 0.0066(5)
C7 0.0412(8) 0.0340(7) 0.0281(7) -0.0044(6) -0.0115(6) 0.0102(6)
C8 0.0301(6) 0.0243(6) 0.0261(6) 0.0002(5) -0.0019(5) 0.0018(5)
C9 0.0188(5) 0.0170(5) 0.0243(6) 0.0019(4) -0.0006(4) -0.0005(4)
C10 0.0198(5) 0.0128(5) 0.0252(6) -0.0016(4) 0.0021(4) 0.0015(4)
C11 0.0252(6) 0.0271(6) 0.0236(6) -0.0048(5) 0.0058(5) -0.0003(5)
C12 0.0293(6) 0.0344(7) 0.0389(8) -0.0112(6) 0.0133(6) 0.0017(5)
C13 0.0210(6) 0.0344(7) 0.0553(9) -0.0112(6) 0.0104(6) 0.0008(5)
C14 0.0203(5) 0.0196(6) 0.0448(8) -0.0055(5) -0.0060(5) 0.0039(4)
C15 0.0193(5) 0.0286(6) 0.0341(7) -0.0074(5) -0.0016(5) -0.0031(5)
C16 0.0224(6) 0.0359(7) 0.0365(7) 0.0012(6) -0.0008(5) 0.0036(5)
C17 0.0282(6) 0.0443(8) 0.0342(7) -0.0021(6) 0.0129(6) 0.0023(6)
C18 0.0247(6) 0.0347(7) 0.0279(7) 0.0069(5) 0.0079(5) -0.0023(5)
C19 0.0180(5) 0.0160(5) 0.0161(5) -0.0006(4) 0.0018(4) 0.0024(4)
C20 0.0220(5) 0.0180(5) 0.0180(5) 0.0014(4) 0.0025(4) 0.0002(4)
C21 0.0266(6) 0.0198(6) 0.0236(6) -0.0014(4) -0.0053(5) -0.0029(4)
C22 0.0373(7) 0.0222(6) 0.0157(5) -0.0016(4) -0.0033(5) 0.0032(5)
C23 0.0352(6) 0.0235(6) 0.0180(6) 0.0036(4) 0.0070(5) 0.0017(5)
C24 0.0224(5) 0.0189(5) 0.0200(5) -0.0001(4) 0.0039(4) -0.0009(4)
C25 0.0149(5) 0.0171(5) 0.0155(5) 0.0008(4) 0.0004(4) 0.0001(4)
C26 0.0180(5) 0.0182(5) 0.0177(5) -0.0004(4) 0.0013(4) 0.0011(4)
C27 0.0186(5) 0.0273(6) 0.0169(5) 0.0002(4) 0.0054(4) 0.0015(4)
C28 0.0198(5) 0.0255(6) 0.0212(6) 0.0080(4) 0.0031(4) -0.0024(4)
C29 0.0206(5) 0.0172(5) 0.0221(6) 0.0030(4) -0.0011(4) -0.0003(4)
C30 0.0187(5) 0.0199(5) 0.0173(5) -0.0006(4) 0.0021(4) 0.0012(4)
C31 0.0182(5) 0.0158(5) 0.0183(5) 0.0022(4) 0.0035(4) -0.0003(4)
C32 0.0212(5) 0.0199(5) 0.0212(6) 0.0002(4) 0.0017(4) 0.0012(4)
C33 0.0215(6) 0.0331(7) 0.0289(7) 0.0009(5) -0.0063(5) -0.0008(5)
C34 0.0156(5) 0.0422(8) 0.0414(8) 0.0030(6) 0.0011(5) 0.0053(5)
C35 0.0211(6) 0.0316(7) 0.0343(7) -0.0008(5) 0.0097(5) 0.0064(5)
C36 0.0202(5) 0.0216(5) 0.0219(6) 0.0003(4) 0.0035(4) 0.0010(4)
B1 0.0162(5) 0.0170(6) 0.0145(5) -0.0004(4) 0.0023(4) 0.0006(4)

loop_
_atom_type_symbol
_atom_type_description
_atom_type_scat_dispersion_real
_atom_type_scat_dispersion_imag
_atom_type_scat_source
C C 0.0033 0.0016 'International Tables Vol C Tables 4.2.6.8 and 6.1.1.4'
H H 0.0000 0.0000 'International Tables Vol C Tables 4.2.6.8 and 6.1.1.4'
N N 0.0061 0.0033 'International Tables Vol C Tables 4.2.6.8 and 6.1.1.4'
O O 0.0106 0.0060 'International Tables Vol C Tables 4.2.6.8 and 6.1.1.4'
B B 0.0013 0.0007 'International Tables Vol C Tables 4.2.6.8 and 6.1.1.4'
F F 0.0171 0.0103 'International Tables Vol C Tables 4.2.6.8 and 6.1.1.4'

loop_
_geom_angle_atom_site_label_1
_geom_angle_atom_site_label_2
_geom_angle_atom_site_label_3
_geom_angle
C10 N1 C15 126.22(10)
C10 N1 C18 124.28(10)
C15 N1 C18 109.37(9)
C17 O1 C16 110.42(9)
C2 C1 B1 132.24(10)
C2 C1 H1 113.9
B1 C1 H1 113.9
C1 C2 C3 124.32(10)
C1 C2 C9 122.75(10)
C3 C2 C9 112.89(9)
C8 C3 C4 118.55(11)
C8 C3 C2 120.74(10)
C4 C3 C2 120.68(11)
C5 C4 C3 120.19(13)
C5 C4 H4 119.9
C3 C4 H4 119.9
C6 C5 C4 120.57(13)
C6 C5 H5 119.7
C4 C5 H5 119.7
C5 C6 C7 119.81(12)
C5 C6 H6 120.1
C7 C6 H6 120.1
C8 C7 C6 119.87(13)
C8 C7 H7 120.1
C6 C7 H7 120.1
C7 C8 C3 120.99(12)
C7 C8 H8 119.5
C3 C8 H8 119.5
C10 C9 C2 110.15(9)
C10 C9 C14 110.04(10)
C2 C9 C14 114.16(9)
C10 C9 H9 107.4
C2 C9 H9 107.4
C14 C9 H9 107.4
N1 C10 C11 121.99(11)
N1 C10 C9 121.92(10)
C11 C10 C9 115.99(10)
C10 C11 C12 113.38(11)
C10 C11 H11A 108.9
C12 C11 H11A 108.9
C10 C11 H11B 108.9
C12 C11 H11B 108.9
H11A C11 H11B 107.7
C13 C12 C11 110.33(10)
C13 C12 H12A 109.6
C11 C12 H12A 109.6
C13 C12 H12B 109.6
C11 C12 H12B 109.6
H12A C12 H12B 108.1
C14 C13 C12 109.63(11)
C14 C13 H13A 109.7
C12 C13 H13A 109.7
C14 C13 H13B 109.7
C12 C13 H13B 109.7
H13A C13 H13B 108.2
C13 C14 C9 113.53(11)
C13 C14 H14A 108.9
C9 C14 H14A 108.9
C13 C14 H14B 108.9
C9 C14 H14B 108.9
H14A C14 H14B 107.7
N1 C15 C16 109.61(10)
N1 C15 H15A 109.7
C16 C15 H15A 109.7
N1 C15 H15B 109.7
C16 C15 H15B 109.7
H15A C15 H15B 108.2
O1 C16 C15 111.11(11)
O1 C16 H16A 109.4
C15 C16 H16A 109.4
O1 C16 H16B 109.4
C15 C16 H16B 109.4
H16A C16 H16B 108.0
O1 C17 C18 112.28(11)
O1 C17 H17A 109.1
C18 C17 H17A 109.1
O1 C17 H17B 109.1
C18 C17 H17B 109.1
H17A C17 H17B 107.9
N1 C18 C17 108.97(10)
N1 C18 H18A 109.9
C17 C18 H18A 109.9
N1 C18 H18B 109.9
C17 C18 H18B 109.9
H18A C18 H18B 108.3
C20 C19 C24 113.13(10)
C20 C19 B1 126.96(9)
C24 C19 B1 119.51(9)
F1 C20 C21 114.84(10)
F1 C20 C19 121.14(10)
C21 C20 C19 123.97(10)
F2 C21 C22 119.56(11)
F2 C21 C20 120.45(11)
C22 C21 C20 119.96(11)
F3 C22 C21 120.83(11)
F3 C22 C23 120.37(11)
C21 C22 C23 118.76(11)
F4 C23 C24 121.48(11)
F4 C23 C22 118.88(11)
C24 C23 C22 119.58(11)
F5 C24 C23 116.04(10)
F5 C24 C19 119.37(10)
C23 C24 C19 124.58(10)
C26 C25 C30 113.07(9)
C26 C25 B1 126.99(9)
C30 C25 B1 119.84(9)
F6 C26 C25 121.32(9)
F6 C26 C27 114.63(9)
C25 C26 C27 124.05(10)
F7 C27 C28 119.81(10)
F7 C27 C26 120.18(10)
C28 C27 C26 119.99(10)
F8 C28 C27 120.34(10)
F8 C28 C29 120.80(10)
C27 C28 C29 118.86(10)
F9 C29 C30 120.89(10)
F9 C29 C28 120.26(10)
C30 C29 C28 118.85(10)
F10 C30 C29 115.72(10)
F10 C30 C25 119.11(9)
C29 C30 C25 125.16(10)
C36 C31 C32 112.57(10)
C36 C31 B1 126.53(10)
C32 C31 B1 120.81(9)
F11 C32 C33 114.95(10)
F11 C32 C31 120.15(9)
C33 C32 C31 124.90(11)
F12 C33 C34 120.14(11)
F12 C33 C32 120.40(11)
C34 C33 C32 119.45(11)
F13 C34 C33 121.20(13)
F13 C34 C35 120.10(12)
C33 C34 C35 118.69(11)
F14 C35 C34 119.94(11)
F14 C35 C36 120.20(12)
C34 C35 C36 119.86(11)
F15 C36 C35 114.43(10)
F15 C36 C31 121.10(10)
C35 C36 C31 124.46(11)
C1 B1 C19 107.44(9)
C1 B1 C25 114.12(8)
C19 B1 C25 113.30(9)
C1 B1 C31 106.92(8)
C19 B1 C31 112.04(8)
C25 B1 C31 102.88(8)

loop_
_geom_bond_atom_site_label_1
_geom_bond_atom_site_label_2
_geom_bond_distance
F1 C20 1.3492(12)
F2 C21 1.3458(14)
F3 C22 1.3450(13)
F4 C23 1.3512(13)
F5 C24 1.3587(13)
F6 C26 1.3586(12)
F7 C27 1.3448(12)
F8 C28 1.3435(12)
F9 C29 1.3438(13)
F10 C30 1.3582(12)
F11 C32 1.3593(13)
F12 C33 1.3509(14)
F13 C34 1.3370(14)
F14 C35 1.3461(14)
F15 C36 1.3527(14)
N1 C10 1.3010(14)
N1 C15 1.4840(15)
N1 C18 1.4868(15)
O1 C17 1.4129(17)
O1 C16 1.4157(16)
C1 C2 1.3381(15)
C1 B1 1.6354(16)
C1 H1 0.9500
C2 C3 1.4934(15)
C2 C9 1.5485(15)
C3 C8 1.3927(17)
C3 C4 1.3949(16)
C4 C5 1.3923(18)
C4 H4 0.9500
C5 C6 1.375(2)
C5 H5 0.9500
C6 C7 1.388(2)
C6 H6 0.9500
C7 C8 1.3844(18)
C7 H7 0.9500
C8 H8 0.9500
C9 C10 1.5040(16)
C9 C14 1.5496(16)
C9 H9 1.0000
C10 C11 1.4987(16)
C11 C12 1.5324(17)
C11 H11A 0.9900
C11 H11B 0.9900
C12 C13 1.520(2)
C12 H12A 0.9900
C12 H12B 0.9900
C13 C14 1.514(2)
C13 H13A 0.9900
C13 H13B 0.9900
C14 H14A 0.9900
C14 H14B 0.9900
C15 C16 1.5198(18)
C15 H15A 0.9900
C15 H15B 0.9900
C16 H16A 0.9900
C16 H16B 0.9900
C17 C18 1.5235(18)
C17 H17A 0.9900
C17 H17B 0.9900
C18 H18A 0.9900
C18 H18B 0.9900
C19 C20 1.3899(15)
C19 C24 1.3944(15)
C19 B1 1.6457(16)
C20 C21 1.3866(16)
C21 C22 1.3684(17)
C22 C23 1.3788(18)
C23 C24 1.3744(17)
C25 C26 1.3820(14)
C25 C30 1.3904(15)
C25 B1 1.6542(15)
C26 C27 1.3891(15)
C27 C28 1.3698(17)
C28 C29 1.3806(16)
C29 C30 1.3801(15)
C31 C36 1.3914(15)
C31 C32 1.3927(16)
C31 B1 1.6706(16)
C32 C33 1.3828(16)
C33 C34 1.3716(19)
C34 C35 1.376(2)
C35 C36 1.3817(16)
